data_1566724
loop_
_publ_author_name
'Xiao, Lu'
'Li, Bo'
'Xiao, Fan'
'Fu, Cong'
'Wei, Liang'
'Dang, Yanfeng'
'Dong, Xiu-Qin'
'Wang, Chun-Jiang'

_publ_section_title
;
 Stereodivergent Synthesis of Enantioenriched Azepino[3,4,5-cd]-Indoles
 via Cooperative Cu/Ir-Catalyzed Asymmetric Allylic Alkylation and
 Intramolecular Friedel-Crafts Reaction
;
_journal_name_full 'Chemical Science'
_journal_paper_doi 10.1039/D1SC07271D
_journal_year 2022
_chemical_absolute_configuration ad
_chemical_formula_moiety 'C23 H23 Cl N2 O2'
_chemical_formula_sum 'C23 H23 Cl N2 O2'
_chemical_formula_weight 394.88
_space_group_crystal_system monoclinic
_space_group_IT_number 4
_space_group_name_Hall 'P 2yb'
_space_group_name_H-M_alt 'P 1 21 1'
_atom_sites_solution_hydrogens mixed
_atom_sites_solution_primary dual
_audit_creation_date 2020-12-28
_audit_creation_method
;
Olex2 1.3
(compiled Nov 21 2019 18:26:39 for OlexSys, GUI svn.r6003)
;
_audit_update_record
;
2021-06-16 deposited with the CCDC.	2022-03-28 downloaded from the CCDC.
;
_cell_angle_alpha 90
_cell_angle_beta 101.1060(10)
_cell_angle_gamma 90
_cell_formula_units_Z 2
_cell_length_a 9.60640(10)
_cell_length_b 7.93310(10)
_cell_length_c 13.74800(10)
_cell_measurement_reflns_used 12979
_cell_measurement_temperature 100.01(10)
_cell_measurement_theta_max 73.7700
_cell_measurement_theta_min 3.2680
_cell_volume 1028.094(19)
_computing_cell_refinement 'CrysAlisPro 1.171.39.28b (Rigaku OD, 2015)'
_computing_data_collection 'CrysAlisPro 1.171.39.28b (Rigaku OD, 2015)'
_computing_data_reduction 'CrysAlisPro 1.171.39.28b (Rigaku OD, 2015)'
_computing_molecular_graphics 'Olex2 1.3 (Dolomanov et al., 2009)'
_computing_publication_material 'Olex2 1.3 (Dolomanov et al., 2009)'
_computing_structure_refinement 'SHELXL 2018/3 (Sheldrick, 2015)'
_computing_structure_solution 'SHELXT 2014/5 (Sheldrick, 2014)'
_diffrn_ambient_environment N~2~
_diffrn_ambient_temperature 100.01(10)
_diffrn_detector 'CCD plate'
_diffrn_measured_fraction_theta_full 1.000
_diffrn_measured_fraction_theta_max 0.989
_diffrn_measurement_details
;
List of Runs (angles in degrees, time in seconds):

  # Type    Start    End  Width  t~exp~   \w     \q     \k     \f   Frames
#--------------------------------------------------------------------------
  1  \w    -20.00  24.00   0.50    0.50    --    0.00 -82.00  60.00   88
  2  \w     85.00 111.00   0.50    0.50    --   32.00  70.00 116.08   52
  3  \w    -13.00  57.00   0.50    0.50    --   32.00 -69.00 -48.41  140
  4  \w    -57.00 -18.00   0.50    0.50    --   32.00 -69.00 -48.41   78
  5  \w      7.00  37.00   0.50    0.50    --   32.00  70.00 116.08   60
  6  \w     13.00  55.00   0.50    0.50    --   40.00  72.00-107.43   84
  7  \w     26.00  57.00   0.50    0.50    --   52.00  72.00 -69.04   62
  8  \w     31.00  56.00   0.50    0.50    --   56.00  74.00  27.58   50
  9  \w     32.00  75.00   0.50    0.50    --   56.00  75.00 -44.34   86
 10  \w     32.00  66.00   0.50    0.50    --   60.00  75.00 105.31   68
 11  \w     34.00  64.00   0.50    0.50    --   60.00  75.00  53.74   60
 12  \w     37.00  71.00   0.50    0.50    --   64.00  74.00 164.62   68
 13  \w     36.00  64.00   0.50    0.50    --   64.00  74.00 -19.64   56
 14  \w     37.00  72.00   0.50    0.50    --   64.00  73.00 135.35   70
 15  \w     84.00 155.00   0.50    0.50    --   68.00  70.00-136.79  142
 16  \w     42.00  76.00   0.50    0.50    --   68.00  70.00-136.79   68
 17  \w    110.00 161.00   0.50    0.50    --   72.00  68.00 -53.12  102
 18  \w     48.00  81.00   0.50    0.50    --   72.00  68.00 -53.12   66
 19  \w    118.00 159.00   0.50    0.50    --   76.00  67.00-110.19   82
 20  \w     51.00  92.00   0.50    0.50    --   76.00  67.00-110.19   82
 21  \w    115.00 167.00   0.50    0.50    --   84.00  70.00   4.85  104
 22  \w     58.00 103.00   0.50    0.50    --   84.00  70.00   4.85   90
 23  \w      8.00 117.00   0.50    0.50    --   94.60 -61.00 150.00  218
 24  \w    113.00 184.00   0.50    0.50    --   94.60  82.00 120.00  142
 25  \w     67.00 154.00   0.50    0.50    --   94.60  75.00  12.63  174
 26  \w     71.00 123.00   0.50    0.50    --   94.60  61.00 -60.00  104
 27  \w      6.00 125.00   0.50    0.50    --   94.60 -82.00 150.00  238
 28  \w     14.00 116.00   0.50    0.50    --   94.60 -61.00   0.00  204
 29  \w     68.00 100.00   0.50    0.50    --   94.60  69.00  48.74   64
 30  \w    134.00 183.00   0.50    0.50    --   94.60  64.00-143.96   98
 31  \w     71.00 126.00   0.50    0.50    --   94.60  61.00 120.00  110
 32  \w     88.00 123.00   0.50    0.50    --   94.60 -82.00-150.00   70
 33  \w     86.00 162.00   0.50    0.50    --   94.60  45.00-150.00  152
 34  \w     69.00 119.00   0.50    0.50    --   94.60 -82.00 -30.00  100
 35  \w     40.00  65.00   0.50    0.50    --   94.60 -82.00 -30.00   50
 36  \w     66.00 173.00   0.50    0.50    --   94.60  75.00-103.51  214
 37  \w    154.00 182.00   0.50    0.50    --   94.60  61.00 150.00   56
 38  \w     71.00 100.00   0.50    0.50    --   94.60  61.00-180.00   58
 39  \w     71.00 142.00   0.50    0.50    --   94.60  61.00 150.00  142
 40  \w     68.00 174.00   0.50    0.50    --   94.60  70.00  79.89  212
 41  \w     71.00 149.00   0.50    0.50    --   94.60  61.00 -30.00  156
 42  \w    156.00 182.00   0.50    0.50    --   94.60  75.00  12.63   52
 43  \w     68.00 183.00   0.50    0.50    --   94.60  72.00  59.49  230
 44  \w     70.00 124.00   0.50    0.50    --   94.60  64.00-143.96  108
 45  \w     76.00 105.00   0.50    0.50    --   94.60 -82.00  60.00   58
 46  \w     71.00 160.00   0.50    0.50    --   94.60  59.00  -6.12  178
;
_diffrn_measurement_device 'four-circle diffractometer'
_diffrn_measurement_device_type 'XtaLAB AFC12 (RINC): Kappa single'
_diffrn_measurement_method '\w scans'
_diffrn_orient_matrix_type 'CrysAlisPro convention (1999,Acta A55,543-557)'
_diffrn_orient_matrix_UB_11 0.1589466000
_diffrn_orient_matrix_UB_12 0.0406397000
_diffrn_orient_matrix_UB_13 0.0098535000
_diffrn_orient_matrix_UB_21 -0.0115405000
_diffrn_orient_matrix_UB_22 -0.0302235000
_diffrn_orient_matrix_UB_23 -0.1119845000
_diffrn_orient_matrix_UB_31 -0.0363132000
_diffrn_orient_matrix_UB_32 0.1874034000
_diffrn_orient_matrix_UB_33 -0.0201836000
_diffrn_radiation_monochromator graphite
_diffrn_radiation_probe x-ray
_diffrn_radiation_type 'Cu K\a'
_diffrn_radiation_wavelength 1.54184
_diffrn_reflns_av_R_equivalents 0.0516
_diffrn_reflns_av_unetI/netI 0.0346
_diffrn_reflns_Laue_measured_fraction_full 1.000
_diffrn_reflns_Laue_measured_fraction_max 0.989
_diffrn_reflns_limit_h_max 11
_diffrn_reflns_limit_h_min -11
_diffrn_reflns_limit_k_max 9
_diffrn_reflns_limit_k_min -9
_diffrn_reflns_limit_l_max 17
_diffrn_reflns_limit_l_min -16
_diffrn_reflns_number 20449
_diffrn_reflns_point_group_measured_fraction_full 0.992
_diffrn_reflns_point_group_measured_fraction_max 0.969
_diffrn_reflns_theta_full 67.684
_diffrn_reflns_theta_max 73.964
_diffrn_reflns_theta_min 3.276
_diffrn_source 'fine-focus sealed X-ray tube'
_diffrn_source_type 'Enhance (Cu) X-ray Source'
_exptl_absorpt_coefficient_mu 1.805
_exptl_absorpt_correction_T_max 1.00000
_exptl_absorpt_correction_T_min 0.47100
_exptl_absorpt_correction_type multi-scan
_exptl_absorpt_process_details
;
CrysAlisPro 1.171.39.28b (Rigaku Oxford Diffraction, 2015)
Empirical absorption correction using spherical harmonics,
 implemented in SCALE3 ABSPACK scaling algorithm.
;
_exptl_crystal_colour 'clear colourless'
_exptl_crystal_density_diffrn 1.276
_exptl_crystal_description plate
_exptl_crystal_F_000 416
_exptl_crystal_size_max 0.5
_exptl_crystal_size_mid 0.2
_exptl_crystal_size_min 0.05
_refine_diff_density_max 0.160
_refine_diff_density_min -0.381
_refine_diff_density_rms 0.046
_refine_ls_abs_structure_details
;
 Flack x determined using 1728 quotients [(I+)-(I-)]/[(I+)+(I-)]
 (Parsons, Flack and Wagner, Acta Cryst. B69 (2013) 249-259).
;
_refine_ls_abs_structure_Flack -0.012(8)
_refine_ls_extinction_method none
_refine_ls_goodness_of_fit_ref 1.100
_refine_ls_hydrogen_treatment mixed
_refine_ls_matrix_type full
_refine_ls_number_parameters 260
_refine_ls_number_reflns 4034
_refine_ls_number_restraints 1
_refine_ls_restrained_S_all 1.100
_refine_ls_R_factor_all 0.0350
_refine_ls_R_factor_gt 0.0342
_refine_ls_shift/su_max 0.000
_refine_ls_shift/su_mean 0.000
_refine_ls_structure_factor_coef Fsqd
_refine_ls_weighting_details 'w=1/[\s^2^(Fo^2^)+(0.0534P)^2^+0.1498P] where P=(Fo^2^+2Fc^2^)/3'
_refine_ls_weighting_scheme calc
_refine_ls_wR_factor_gt 0.0897
_refine_ls_wR_factor_ref 0.0902
_reflns_Friedel_coverage 0.823
_reflns_Friedel_fraction_full 0.983
_reflns_Friedel_fraction_max 0.946
_reflns_number_gt 3930
_reflns_number_total 4034
_reflns_threshold_expression 'I > 2\s(I)'
_cod_data_source_file d1sc07271d3.cif
_cod_data_source_block 20201208_xl-8-115
_cod_database_code 1566724
_shelx_shelxl_version_number 2018/3
_shelx_space_group_comment
;
The symmetry employed for this shelxl refinement is uniquely defined
by the following loop, which should always be used as a source of
symmetry information in preference to the above space-group names.
They are only intended as comments.
;
_reflns_odcompleteness_completeness 100.00
_reflns_odcompleteness_iscentric 1
_reflns_odcompleteness_theta 66.97
_olex2_refinement_description
;
1. Fixed Uiso
 At 1.2 times of:
  All C(H) groups, All C(H,H) groups
 At 1.5 times of:
  All C(H,H,H) groups
2.a Ternary CH refined with riding coordinates:
 C00F(H00F), C00K(H00K)
2.b Aromatic/amide H refined with riding coordinates:
 C009(H009), C00C(H00C), C00E(H00E), C00G(H00G), C00H(H00H), C00L(H00L),
 C00N(H00N), C00P(H00P), C00Q(H00Q)
2.c X=CH2 refined with riding coordinates:
 C00R(H00O,H00R)
2.d Idealised Me refined as rotating group:
 C00J(H00A,H00B,H00D), C00O(H00I,H00J,H00M), C00S(H00S,H00T,H00U)
;
_olex2_submission_special_instructions 'No special instructions were received'
_oxdiff_exptl_absorpt_empirical_details
;
Empirical correction (ABSPACK) includes:
- Absorption correction using spherical harmonics
- Frame scaling
;
_oxdiff_exptl_absorpt_empirical_full_max 2.031
_oxdiff_exptl_absorpt_empirical_full_min 0.583

loop_
_space_group_symop_operation_xyz
'x, y, z'
'-x, y+1/2, -z'

loop_
_atom_site_label
_atom_site_type_symbol
_atom_site_fract_x
_atom_site_fract_y
_atom_site_fract_z
_atom_site_U_iso_or_equiv
_atom_site_adp_type
_atom_site_occupancy
_atom_site_site_symmetry_order
_atom_site_calc_flag
_atom_site_refinement_flags_posn
_atom_site_refinement_flags_adp
_atom_site_refinement_flags_occupancy
_atom_site_disorder_assembly
_atom_site_disorder_group
Cl01 Cl 0.03545(7) 1.07053(9) 0.15517(5) 0.0397(2) Uani 1 1 d . . . . .
O002 O 0.70325(17) 0.1006(2) 0.16098(12) 0.0220(4) Uani 1 1 d . . . . .
O003 O 0.51560(18) 0.1956(2) 0.05192(12) 0.0243(4) Uani 1 1 d . . . . .
N004 N 0.54800(19) 0.5160(3) 0.15260(14) 0.0175(4) Uani 1 1 d . . . . .
N005 N 0.3562(2) 0.2353(3) 0.40036(14) 0.0240(4) Uani 1 1 d . . . . .
C006 C 0.6175(2) 0.2217(3) 0.11781(16) 0.0187(5) Uani 1 1 d . . . . .
C007 C 0.3161(2) 0.6105(3) 0.16991(15) 0.0179(5) Uani 1 1 d . . . . .
C008 C 0.4275(2) 0.3696(3) 0.27367(16) 0.0188(5) Uani 1 1 d . . . . .
C009 C 0.3129(3) 0.3263(3) 0.31455(17) 0.0218(5) Uani 1 1 d . . . . .
H009 H 0.219294 0.354529 0.288084 0.026 Uiso 1 1 calc R U . . .
C00A C 0.5508(3) 0.3026(3) 0.33840(16) 0.0193(5) Uani 1 1 d . . . . .
C00B C 0.5007(3) 0.2198(3) 0.41715(17) 0.0226(5) Uani 1 1 d . . . . .
C00C C 0.8042(2) 0.5689(3) 0.29576(15) 0.0215(5) Uani 1 1 d . . . . .
H00C H 0.733055 0.639985 0.308793 0.026 Uiso 1 1 calc R U . . .
C00D C 0.6655(2) 0.3978(3) 0.15548(16) 0.0172(5) Uani 1 1 d . . . . .
C00E C 0.2765(3) 0.8943(3) 0.22331(18) 0.0255(5) Uani 1 1 d . . . . .
H00E H 0.307730 0.988932 0.261208 0.031 Uiso 1 1 calc R U . . .
C00F C 0.4119(2) 0.4572(3) 0.17451(15) 0.0179(4) Uani 1 1 d . . . . .
H00F H 0.369122 0.378082 0.122538 0.022 Uiso 1 1 calc R U . . .
C00G C 0.1825(2) 0.6128(3) 0.10959(17) 0.0215(5) Uani 1 1 d . . . . .
H00G H 0.150833 0.518644 0.071350 0.026 Uiso 1 1 calc R U . . .
C00H C 0.3612(2) 0.7523(3) 0.22705(17) 0.0224(5) Uani 1 1 d . . . . .
H00H H 0.449974 0.751657 0.268542 0.027 Uiso 1 1 calc R U . . .
C00I C 0.6972(3) 0.3030(3) 0.33876(17) 0.0204(5) Uani 1 1 d . . . . .
C00J C 0.7549(2) 0.4618(3) 0.08099(17) 0.0214(5) Uani 1 1 d . . . . .
H00A H 0.698704 0.458786 0.015209 0.032 Uiso 1 1 calc R U . . .
H00B H 0.836630 0.391002 0.084064 0.032 Uiso 1 1 calc R U . . .
H00D H 0.784843 0.575467 0.097380 0.032 Uiso 1 1 calc R U . . .
C00K C 0.7618(2) 0.3926(3) 0.26047(16) 0.0181(5) Uani 1 1 d . . . . .
H00K H 0.848701 0.331919 0.254591 0.022 Uiso 1 1 calc R U . . .
C00L C 0.5914(3) 0.1407(3) 0.49519(18) 0.0277(5) Uani 1 1 d . . . . .
H00L H 0.556808 0.087829 0.546059 0.033 Uiso 1 1 calc R U . . .
C00M C 0.1437(3) 0.8919(3) 0.16156(19) 0.0249(5) Uani 1 1 d . . . . .
C00N C 0.7859(3) 0.2238(4) 0.41662(18) 0.0267(5) Uani 1 1 d . . . . .
H00N H 0.883070 0.223198 0.417995 0.032 Uiso 1 1 calc R U . . .
C00O C 0.6690(3) -0.0682(3) 0.1256(2) 0.0275(5) Uani 1 1 d . . . . .
H00I H 0.672423 -0.074481 0.056379 0.041 Uiso 1 1 calc R U . . .
H00J H 0.575435 -0.096898 0.135046 0.041 Uiso 1 1 calc R U . . .
H00M H 0.736391 -0.145801 0.161866 0.041 Uiso 1 1 calc R U . . .
C00P C 0.0950(2) 0.7537(4) 0.10533(18) 0.0247(5) Uani 1 1 d . . . . .
H00P H 0.005220 0.753963 0.065142 0.030 Uiso 1 1 calc R U . . .
C00Q C 0.7337(3) 0.1441(4) 0.49381(18) 0.0316(6) Uani 1 1 d . . . . .
H00Q H 0.797022 0.092736 0.544893 0.038 Uiso 1 1 calc R U . . .
C00R C 0.9343(3) 0.6300(4) 0.30954(19) 0.0294(6) Uani 1 1 d . . . . .
H00O H 1.008410 0.562822 0.297317 0.035 Uiso 1 1 calc R U . . .
H00R H 0.951923 0.740257 0.331486 0.035 Uiso 1 1 calc R U . . .
C00S C 0.2641(3) 0.1740(4) 0.4650(2) 0.0368(7) Uani 1 1 d . . . . .
H00S H 0.270041 0.248279 0.520768 0.055 Uiso 1 1 calc R U . . .
H00T H 0.293439 0.062834 0.487939 0.055 Uiso 1 1 calc R U . . .
H00U H 0.168032 0.170266 0.429038 0.055 Uiso 1 1 calc R U . . .
H004 H 0.529(3) 0.564(4) 0.098(2) 0.028(7) Uiso 1 1 d . . . . .

loop_
_atom_site_aniso_label
_atom_site_aniso_U_11
_atom_site_aniso_U_22
_atom_site_aniso_U_33
_atom_site_aniso_U_23
_atom_site_aniso_U_13
_atom_site_aniso_U_12
Cl01 0.0325(3) 0.0318(4) 0.0508(4) -0.0044(3) -0.0016(3) 0.0161(3)
O002 0.0273(8) 0.0138(9) 0.0229(8) -0.0016(6) -0.0003(6) 0.0033(6)
O003 0.0273(9) 0.0230(9) 0.0198(8) -0.0064(7) -0.0023(7) 0.0029(7)
N004 0.0218(9) 0.0168(10) 0.0135(9) 0.0030(7) 0.0027(7) 0.0029(7)
N005 0.0314(10) 0.0225(11) 0.0198(9) 0.0033(9) 0.0095(8) -0.0004(8)
C006 0.0216(10) 0.0192(12) 0.0157(10) -0.0011(9) 0.0047(8) 0.0020(9)
C007 0.0209(10) 0.0197(12) 0.0134(9) 0.0027(8) 0.0038(8) 0.0027(9)
C008 0.0248(11) 0.0150(11) 0.0167(10) -0.0018(9) 0.0047(8) 0.0003(9)
C009 0.0255(12) 0.0200(12) 0.0203(11) 0.0007(9) 0.0052(9) 0.0017(9)
C00A 0.0291(12) 0.0152(11) 0.0125(10) -0.0001(8) 0.0016(9) 0.0019(9)
C00B 0.0301(12) 0.0200(13) 0.0177(10) -0.0009(9) 0.0049(9) -0.0010(10)
C00C 0.0270(11) 0.0220(12) 0.0143(10) -0.0011(9) 0.0012(8) 0.0000(10)
C00D 0.0213(10) 0.0146(11) 0.0153(10) -0.0007(8) 0.0027(8) 0.0020(8)
C00E 0.0287(12) 0.0217(13) 0.0251(12) -0.0050(10) 0.0027(10) 0.0054(10)
C00F 0.0215(11) 0.0181(11) 0.0134(10) -0.0013(8) 0.0015(8) 0.0008(9)
C00G 0.0219(10) 0.0226(13) 0.0194(11) 0.0002(9) 0.0027(8) -0.0012(9)
C00H 0.0221(11) 0.0228(12) 0.0210(11) -0.0021(9) 0.0007(9) 0.0040(10)
C00I 0.0270(11) 0.0175(11) 0.0161(10) -0.0012(9) 0.0027(9) -0.0005(9)
C00J 0.0255(11) 0.0209(13) 0.0190(11) -0.0002(9) 0.0074(9) 0.0001(9)
C00K 0.0198(10) 0.0182(12) 0.0154(10) 0.0003(8) 0.0013(8) 0.0022(9)
C00L 0.0408(14) 0.0237(13) 0.0172(11) 0.0068(10) 0.0023(10) -0.0025(11)
C00M 0.0237(11) 0.0259(13) 0.0261(12) 0.0041(10) 0.0071(9) 0.0060(10)
C00N 0.0274(12) 0.0274(14) 0.0221(11) 0.0046(10) -0.0036(10) 0.0008(10)
C00O 0.0372(14) 0.0172(13) 0.0262(12) -0.0028(10) 0.0014(10) 0.0014(10)
C00P 0.0205(11) 0.0295(14) 0.0239(12) 0.0047(10) 0.0040(9) 0.0014(10)
C00Q 0.0394(14) 0.0299(15) 0.0213(12) 0.0087(11) -0.0047(10) 0.0013(12)
C00R 0.0305(13) 0.0292(14) 0.0264(12) -0.0010(11) 0.0001(10) -0.0046(11)
C00S 0.0430(16) 0.0378(17) 0.0345(15) 0.0128(12) 0.0196(12) 0.0009(13)

loop_
_atom_type_symbol
_atom_type_description
_atom_type_scat_dispersion_real
_atom_type_scat_dispersion_imag
_atom_type_scat_source
C C 0.0181 0.0091 'International Tables Vol C Tables 4.2.6.8 and 6.1.1.4'
H H 0.0000 0.0000 'International Tables Vol C Tables 4.2.6.8 and 6.1.1.4'
Cl Cl 0.3639 0.7018 'International Tables Vol C Tables 4.2.6.8 and 6.1.1.4'
N N 0.0311 0.0180 'International Tables Vol C Tables 4.2.6.8 and 6.1.1.4'
O O 0.0492 0.0322 'International Tables Vol C Tables 4.2.6.8 and 6.1.1.4'

loop_
_geom_angle_atom_site_label_1
_geom_angle_atom_site_label_2
_geom_angle_atom_site_label_3
_geom_angle
_geom_angle_site_symmetry_1
_geom_angle_site_symmetry_3
_geom_angle_publ_flag
C006 O002 C00O 116.08(18) . . ?
C00D N004 C00F 120.17(19) . . ?
C00D N004 H004 111(2) . . ?
C00F N004 H004 106(2) . . ?
C009 N005 C00S 125.5(2) . . ?
C00B N005 C009 108.71(19) . . ?
C00B N005 C00S 125.8(2) . . ?
O002 C006 C00D 112.85(18) . . ?
O003 C006 O002 123.4(2) . . ?
O003 C006 C00D 123.7(2) . . ?
C00G C007 C00F 121.2(2) . . ?
C00G C007 C00H 118.5(2) . . ?
C00H C007 C00F 120.23(19) . . ?
C009 C008 C00A 106.5(2) . . ?
C009 C008 C00F 122.4(2) . . ?
C00A C008 C00F 130.9(2) . . ?
N005 C009 H009 124.8 . . ?
C008 C009 N005 110.3(2) . . ?
C008 C009 H009 124.8 . . ?
C00B C00A C008 106.3(2) . . ?
C00I C00A C008 134.8(2) . . ?
C00I C00A C00B 118.8(2) . . ?
N005 C00B C00A 108.1(2) . . ?
N005 C00B C00L 129.3(2) . . ?
C00L C00B C00A 122.6(2) . . ?
C00K C00C H00C 117.4 . . ?
C00R C00C H00C 117.4 . . ?
C00R C00C C00K 125.1(2) . . ?
N004 C00D C006 113.31(18) . . ?
N004 C00D C00J 107.23(19) . . ?
N004 C00D C00K 111.09(17) . . ?
C006 C00D C00J 104.23(18) . . ?
C006 C00D C00K 112.07(19) . . ?
C00J C00D C00K 108.45(18) . . ?
C00H C00E H00E 120.8 . . ?
C00H C00E C00M 118.4(2) . . ?
C00M C00E H00E 120.8 . . ?
N004 C00F C007 107.00(19) . . ?
N004 C00F C008 113.06(18) . . ?
N004 C00F H00F 108.5 . . ?
C007 C00F H00F 108.5 . . ?
C008 C00F C007 111.12(17) . . ?
C008 C00F H00F 108.5 . . ?
C007 C00G H00G 119.4 . . ?
C007 C00G C00P 121.1(2) . . ?
C00P C00G H00G 119.4 . . ?
C007 C00H H00H 119.3 . . ?
C00E C00H C007 121.3(2) . . ?
C00E C00H H00H 119.3 . . ?
C00A C00I C00K 123.0(2) . . ?
C00N C00I C00A 117.9(2) . . ?
C00N C00I C00K 119.0(2) . . ?
C00D C00J H00A 109.5 . . ?
C00D C00J H00B 109.5 . . ?
C00D C00J H00D 109.5 . . ?
H00A C00J H00B 109.5 . . ?
H00A C00J H00D 109.5 . . ?
H00B C00J H00D 109.5 . . ?
C00C C00K C00D 110.37(18) . . ?
C00C C00K C00I 109.11(18) . . ?
C00C C00K H00K 107.5 . . ?
C00D C00K H00K 107.5 . . ?
C00I C00K C00D 114.71(19) . . ?
C00I C00K H00K 107.5 . . ?
C00B C00L H00L 121.4 . . ?
C00Q C00L C00B 117.2(2) . . ?
C00Q C00L H00L 121.4 . . ?
C00E C00M Cl01 119.1(2) . . ?
C00P C00M Cl01 118.95(19) . . ?
C00P C00M C00E 121.9(2) . . ?
C00I C00N H00N 119.0 . . ?
C00I C00N C00Q 122.1(2) . . ?
C00Q C00N H00N 119.0 . . ?
O002 C00O H00I 109.5 . . ?
O002 C00O H00J 109.5 . . ?
O002 C00O H00M 109.5 . . ?
H00I C00O H00J 109.5 . . ?
H00I C00O H00M 109.5 . . ?
H00J C00O H00M 109.5 . . ?
C00G C00P H00P 120.7 . . ?
C00M C00P C00G 118.7(2) . . ?
C00M C00P H00P 120.7 . . ?
C00L C00Q C00N 121.3(2) . . ?
C00L C00Q H00Q 119.3 . . ?
C00N C00Q H00Q 119.3 . . ?
C00C C00R H00O 120.0 . . ?
C00C C00R H00R 120.0 . . ?
H00O C00R H00R 120.0 . . ?
N005 C00S H00S 109.5 . . ?
N005 C00S H00T 109.5 . . ?
N005 C00S H00U 109.5 . . ?
H00S C00S H00T 109.5 . . ?
H00S C00S H00U 109.5 . . ?
H00T C00S H00U 109.5 . . ?

loop_
_geom_bond_atom_site_label_1
_geom_bond_atom_site_label_2
_geom_bond_distance
_geom_bond_site_symmetry_2
_geom_bond_publ_flag
Cl01 C00M 1.750(3) . ?
O002 C006 1.329(3) . ?
O002 C00O 1.441(3) . ?
O003 C006 1.216(3) . ?
N004 C00D 1.462(3) . ?
N004 C00F 1.473(3) . ?
N004 H004 0.82(3) . ?
N005 C009 1.378(3) . ?
N005 C00B 1.368(3) . ?
N005 C00S 1.453(3) . ?
C006 C00D 1.530(3) . ?
C007 C00F 1.518(3) . ?
C007 C00G 1.388(3) . ?
C007 C00H 1.393(3) . ?
C008 C009 1.373(3) . ?
C008 C00A 1.439(3) . ?
C008 C00F 1.512(3) . ?
C009 H009 0.9300 . ?
C00A C00B 1.427(3) . ?
C00A C00I 1.405(3) . ?
C00B C00L 1.394(3) . ?
C00C H00C 0.9300 . ?
C00C C00K 1.511(3) . ?
C00C C00R 1.320(4) . ?
C00D C00J 1.543(3) . ?
C00D C00K 1.558(3) . ?
C00E H00E 0.9300 . ?
C00E C00H 1.385(3) . ?
C00E C00M 1.390(4) . ?
C00F H00F 0.9800 . ?
C00G H00G 0.9300 . ?
C00G C00P 1.393(4) . ?
C00H H00H 0.9300 . ?
C00I C00K 1.519(3) . ?
C00I C00N 1.384(3) . ?
C00J H00A 0.9600 . ?
C00J H00B 0.9600 . ?
C00J H00D 0.9600 . ?
C00K H00K 0.9800 . ?
C00L H00L 0.9300 . ?
C00L C00Q 1.371(4) . ?
C00M C00P 1.371(4) . ?
C00N H00N 0.9300 . ?
C00N C00Q 1.408(4) . ?
C00O H00I 0.9600 . ?
C00O H00J 0.9600 . ?
C00O H00M 0.9600 . ?
C00P H00P 0.9300 . ?
C00Q H00Q 0.9300 . ?
C00R H00O 0.9300 . ?
C00R H00R 0.9300 . ?
C00S H00S 0.9600 . ?
C00S H00T 0.9600 . ?
C00S H00U 0.9600 . ?

loop_
_geom_torsion_atom_site_label_1
_geom_torsion_atom_site_label_2
_geom_torsion_atom_site_label_3
_geom_torsion_atom_site_label_4
_geom_torsion
_geom_torsion_site_symmetry_1
_geom_torsion_site_symmetry_2
_geom_torsion_site_symmetry_3
_geom_torsion_site_symmetry_4
_geom_torsion_publ_flag
Cl01 C00M C00P C00G 179.04(18) . . . . ?
O002 C006 C00D N004 -149.76(18) . . . . ?
O002 C006 C00D C00J 94.0(2) . . . . ?
O002 C006 C00D C00K -23.1(3) . . . . ?
O003 C006 C00D N004 33.6(3) . . . . ?
O003 C006 C00D C00J -82.6(3) . . . . ?
O003 C006 C00D C00K 160.3(2) . . . . ?
N004 C00D C00K C00C -50.9(2) . . . . ?
N004 C00D C00K C00I 72.8(2) . . . . ?
N005 C00B C00L C00Q -180.0(3) . . . . ?
C006 C00D C00K C00C -178.79(18) . . . . ?
C006 C00D C00K C00I -55.1(3) . . . . ?
C007 C00G C00P C00M 0.5(4) . . . . ?
C008 C00A C00B N005 0.4(3) . . . . ?
C008 C00A C00B C00L -179.4(2) . . . . ?
C008 C00A C00I C00K 2.2(4) . . . . ?
C008 C00A C00I C00N 179.5(3) . . . . ?
C009 N005 C00B C00A -0.7(3) . . . . ?
C009 N005 C00B C00L 179.0(3) . . . . ?
C009 C008 C00A C00B 0.1(3) . . . . ?
C009 C008 C00A C00I -179.9(3) . . . . ?
C009 C008 C00F N004 170.6(2) . . . . ?
C009 C008 C00F C007 50.3(3) . . . . ?
C00A C008 C009 N005 -0.5(3) . . . . ?
C00A C008 C00F N004 -15.4(3) . . . . ?
C00A C008 C00F C007 -135.8(2) . . . . ?
C00A C00B C00L C00Q -0.3(4) . . . . ?
C00A C00I C00K C00C 92.4(3) . . . . ?
C00A C00I C00K C00D -32.0(3) . . . . ?
C00A C00I C00N C00Q 0.1(4) . . . . ?
C00B N005 C009 C008 0.8(3) . . . . ?
C00B C00A C00I C00K -177.8(2) . . . . ?
C00B C00A C00I C00N -0.6(3) . . . . ?
C00B C00L C00Q C00N -0.2(4) . . . . ?
C00D N004 C00F C007 177.46(18) . . . . ?
C00D N004 C00F C008 54.8(3) . . . . ?
C00E C00M C00P C00G -0.9(4) . . . . ?
C00F N004 C00D C006 36.2(3) . . . . ?
C00F N004 C00D C00J 150.69(19) . . . . ?
C00F N004 C00D C00K -91.0(2) . . . . ?
C00F C007 C00G C00P -179.9(2) . . . . ?
C00F C007 C00H C00E 179.3(2) . . . . ?
C00F C008 C009 N005 174.7(2) . . . . ?
C00F C008 C00A C00B -174.6(2) . . . . ?
C00F C008 C00A C00I 5.4(5) . . . . ?
C00G C007 C00F N004 125.7(2) . . . . ?
C00G C007 C00F C008 -110.4(2) . . . . ?
C00G C007 C00H C00E -1.0(3) . . . . ?
C00H C007 C00F N004 -54.5(2) . . . . ?
C00H C007 C00F C008 69.3(3) . . . . ?
C00H C007 C00G C00P 0.4(3) . . . . ?
C00H C00E C00M Cl01 -179.61(19) . . . . ?
C00H C00E C00M C00P 0.3(4) . . . . ?
C00I C00A C00B N005 -179.6(2) . . . . ?
C00I C00A C00B C00L 0.7(4) . . . . ?
C00I C00N C00Q C00L 0.3(4) . . . . ?
C00J C00D C00K C00C 66.7(2) . . . . ?
C00J C00D C00K C00I -169.58(19) . . . . ?
C00K C00I C00N C00Q 177.5(2) . . . . ?
C00M C00E C00H C007 0.6(4) . . . . ?
C00N C00I C00K C00C -84.8(3) . . . . ?
C00N C00I C00K C00D 150.8(2) . . . . ?
C00O O002 C006 O003 -0.3(3) . . . . ?
C00O O002 C006 C00D -176.89(19) . . . . ?
C00R C00C C00K C00D -113.0(2) . . . . ?
C00R C00C C00K C00I 120.1(3) . . . . ?
C00S N005 C009 C008 177.7(2) . . . . ?
C00S N005 C00B C00A -177.6(2) . . . . ?
C00S N005 C00B C00L 2.1(4) . . . . ?
